data_2200120
loop_
_publ_author_name
'Ohgo, Yoshiki'
'Ohashi, Yuji'
'Shida, Mitsuru'
'Hagiwara, Mieko'
'Arai, Yoshifusa'
'Takeuchi, Seiji'
'Ohgo, Yoshiaki'

_publ_section_title
'[2-(<i>N,N</i>-Dimethylcarbamoyl)ethyl]bis(dimethylglyoximato)[(<i>R</i>)-1-phenylethylamine]cobalt(III)'
_journal_issue 2
_journal_name_full 'Acta Crystallographica Section E'
_journal_page_first m62
_journal_page_last m64
_journal_paper_doi 10.1107/S1600536801001088
_journal_volume 57
_journal_year 2001
_chemical_formula_iupac '[Co (C4 H7 N2 O2)2 (C5 H10 N O) (C8 H11 N)]'
_chemical_formula_moiety 'C21 H35 Co1 N6 O5'
_chemical_formula_sum 'C21 H35 Co N6 O5'
_chemical_formula_weight 510.48
_chemical_name_systematic
;
Bis(dimethylglyoximato)[2,2-(dimethylcarbamoyl)ethyl]
[(R)-1-phenylethylamine]cobalt(III)
;
_space_group_IT_number 4
_symmetry_cell_setting monoclinic
_symmetry_space_group_name_Hall 'P 2yb'
_symmetry_space_group_name_H-M 'P 1 21 1'
_cell_angle_alpha 90.00
_cell_angle_beta 97.096(9)
_cell_angle_gamma 90.00
_cell_formula_units_Z 2
_cell_length_a 8.8987(13)
_cell_length_b 14.3050(16)
_cell_length_c 10.1286(11)
_cell_measurement_reflns_used 25
_cell_measurement_temperature 298
_cell_measurement_theta_max 15.00
_cell_measurement_theta_min 12.50
_cell_volume 1279.5(3)
_computing_cell_refinement
;
MSC/AFC Diffractometer Control Software
;
_computing_data_collection
;
MSC/AFC Diffractometer Control Software
(Molecular Structure Corporation, 1992a)
;
_computing_data_reduction
;
TEXSAN (Molecular Structure Corporation, 1992b)
;
_computing_molecular_graphics 'ORTEP (Johnson, 1965)'
_computing_publication_material SHELXL97
_computing_structure_refinement 'SHELXL97 (Sheldrick, 1997)'
_computing_structure_solution
;
SAPI91 (Fan, 1991)
;
_diffrn_ambient_temperature 298
_diffrn_measured_fraction_theta_full 1.000
_diffrn_measured_fraction_theta_max 1.000
_diffrn_measurement_device_type 'Rigaku AFC5'
_diffrn_measurement_method \w/2\q
_diffrn_radiation_monochromator graphite
_diffrn_radiation_source 'rotating anode'
_diffrn_radiation_type MoK\a
_diffrn_radiation_wavelength .71073
_diffrn_reflns_av_R_equivalents .0000
_diffrn_reflns_av_sigmaI/netI .0323
_diffrn_reflns_limit_h_max 11
_diffrn_reflns_limit_h_min 0
_diffrn_reflns_limit_k_max 18
_diffrn_reflns_limit_k_min 0
_diffrn_reflns_limit_l_max 13
_diffrn_reflns_limit_l_min -13
_diffrn_reflns_number 3061
_diffrn_reflns_theta_full 27.50
_diffrn_reflns_theta_max 27.50
_diffrn_reflns_theta_min 2.03
_diffrn_standards_decay_% none
_diffrn_standards_interval_count 100
_diffrn_standards_interval_time 50
_diffrn_standards_number 3
_exptl_absorpt_coefficient_mu .712
_exptl_absorpt_correction_T_max .965
_exptl_absorpt_correction_T_min .871
_exptl_absorpt_correction_type '\y scan'
_exptl_absorpt_process_details '(North et al., 1968)'
_exptl_crystal_colour red
_exptl_crystal_density_diffrn 1.325
_exptl_crystal_density_method 'not measured'
_exptl_crystal_description prismatic
_exptl_crystal_F_000 540
_exptl_crystal_size_max .20
_exptl_crystal_size_mid .10
_exptl_crystal_size_min .05
_refine_diff_density_max .833
_refine_diff_density_min -.484
_refine_ls_extinction_method none
_refine_ls_goodness_of_fit_ref 1.016
_refine_ls_hydrogen_treatment constr
_refine_ls_matrix_type full
_refine_ls_number_parameters 309
_refine_ls_number_reflns 3061
_refine_ls_number_restraints 0
_refine_ls_restrained_S_all 1.016
_refine_ls_R_factor_all .061
_refine_ls_R_factor_gt .045
_refine_ls_shift/su_max <0.001
_refine_ls_shift/su_mean <0.001
_refine_ls_structure_factor_coef Fsqd
_refine_ls_weighting_details 'w = 1/[\s^2^(Fo^2^)+(0.0846P)^2^] where P = (Fo^2^+2Fc^2^)/3'
_refine_ls_weighting_scheme calc
_refine_ls_wR_factor_ref .122
_reflns_number_gt 2589
_reflns_number_total 3061
_reflns_threshold_expression I>2\s(I)
_cod_data_source_file cf6035.cif
_cod_data_source_block I
_cod_depositor_comments
;
The following automatic conversions were performed:
'_symmetry_cell_setting' value 'Monoclinic' changed to 'monoclinic'
according to '/home/saulius/struct/CIF-dictionaries/cif_core.dic'
dictionary named 'cif_core.dic' version 2.4.1 from 2010-06-29.

Automatic conversion script
Id: cif_fix_enum 1527 2010-12-29 10:47:43Z saulius 

The following automatic conversions were performed:

'_symmetry_cell_setting' value 'Monoclinic' changed to 'monoclinic'
according to /home/saulius/struct/CIF-dictionaries/cif_core.dic
dictionary named 'cif_core.dic' version 2.4.1 from 2010-06-29.

Automatic conversion script
Id: cif_fix_values 1715 2011-07-08 13:25:40Z adriana 

The following automatic conversions were performed:

'_refine_ls_weighting_scheme' value 'calc w =
1/[\s^2^(Fo^2^)+(0.0846P)^2^] where P = (Fo^2^+2Fc^2^)/3' was changed
to 'calc'. New tag '_refine_ls_weighting_details' was created. The
value of the new tag was set to 'w = 1/[\s^2^(Fo^2^)+(0.0846P)^2^]
where P = (Fo^2^+2Fc^2^)/3'.

Automatic conversion script
Id: cif_fix_values 3143 2015-03-26 13:38:13Z robertas 
;
_cod_original_sg_symbol_H-M 'P 21'
_cod_database_code 2200120
_cod_database_fobs_code 2200120

loop_
_symmetry_equiv_pos_as_xyz
'x, y, z'
'-x, y+1/2, -z'

loop_
_atom_site_label
_atom_site_fract_x
_atom_site_fract_y
_atom_site_fract_z
_atom_site_U_iso_or_equiv
_atom_site_adp_type
_atom_site_calc_flag
_atom_site_refinement_flags
_atom_site_occupancy
_atom_site_disorder_assembly
_atom_site_disorder_group
_atom_site_type_symbol
Co1 .23975(5) -.0004(5) .06825(5) .03753(15) Uani d . 1 . . Co
O1 .3063(4) -.1065(3) -.1544(4) .0684(11) Uani d . 1 . . O
H01 .3884 -.0616 -.1158 .082 Uiso d . 1 . . H
O2 -.0314(4) .0012(5) .1904(3) .0693(9) Uani d . 1 . . O
O3 .1719(4) .1073(3) .2890(3) .0686(10) Uani d . 1 . . O
H03 .0896 .0644 .2492 .082 Uiso d . 1 . . H
O4 .5067(3) .0033(5) -.0605(3) .0662(8) Uani d . 1 . . O
O5 -.1023(6) .2371(4) -.2033(5) .0918(15) Uani d . 1 . . O
N1 .2041(5) -.0878(3) -.0702(5) .0447(10) Uani d . 1 . . N
N2 .0420(4) -.0343(3) .0925(4) .0490(9) Uani d . 1 . . N
N3 .2743(6) .0895(4) .2055(5) .0509(11) Uani d . 1 . . N
N4 .4345(4) .0381(3) .0387(4) .0494(9) Uani d . 1 . . N
N5 .0416(6) .1771(5) -.3478(5) .0812(16) Uani d . 1 . . N
N6 .3110(6) -.1056(4) .2008(6) .0629(15) Uani d . 1 . . N
H06A .2679 -.0942 .2750 .076 Uiso calc R 1 . . H
H06B .2690 -.1588 .1660 .076 Uiso calc R 1 . . H
C1 .0733(6) -.1273(4) -.0864(6) .0520(11) Uani d . 1 . . C
C2 -.0239(5) -.0962(4) .0119(5) .0516(11) Uani d . 1 . . C
C3 .4012(7) .1340(4) .2141(6) .0583(13) Uani d . 1 . . C
C4 .4968(6) .1047(4) .1148(6) .0565(12) Uani d . 1 . . C
C5 .0235(8) -.1939(5) -.1949(7) .082(2) Uani d . 1 . . C
H5A -.0557 -.1661 -.2551 .123 Uiso calc R 1 . . H
H5B -.0137 -.2499 -.1579 .123 Uiso calc R 1 . . H
H5C .1075 -.2090 -.2420 .123 Uiso calc R 1 . . H
C6 -.1826(6) -.1312(5) .0181(8) .083(2) Uani d . 1 . . C
H6A -.2194 -.1611 -.0644 .125 Uiso calc R 1 . . H
H6B -.2472 -.0795 .0329 .125 Uiso calc R 1 . . H
H6C -.1822 -.1752 .0896 .125 Uiso calc R 1 . . H
C7 .4475(10) .2073(6) .3181(8) .095(2) Uani d . 1 . . C
H7A .4641 .2656 .2754 .142 Uiso calc R 1 . . H
H7B .5392 .1881 .3713 .142 Uiso calc R 1 . . H
H7C .3687 .2148 .3740 .142 Uiso calc R 1 . . H
C8 .6471(7) .1470(5) .0981(8) .084(2) Uani d . 1 . . C
H8A .7264 .1102 .1454 .126 Uiso calc R 1 . . H
H8B .6516 .2095 .1328 .126 Uiso calc R 1 . . H
H8C .6597 .1485 .0053 .126 Uiso calc R 1 . . H
C9 .1624(7) .1007(4) -.0599(6) .0531(14) Uani d . 1 . . C
H9A .1617 .1582 -.0092 .064 Uiso calc R 1 . . H
H9B .2369 .1088 -.1213 .064 Uiso calc R 1 . . H
C10 .0104(6) .0930(4) -.1423(6) .0581(12) Uani d . 1 . . C
H10A -.0678 .0898 -.0837 .070 Uiso calc R 1 . . H
H10B .0067 .0356 -.1936 .070 Uiso calc R 1 . . H
C11 -.0212(6) .1745(4) -.2355(5) .0563(13) Uani d . 1 . . C
C12 .0138(12) .2548(9) -.4355(9) .157(5) Uani d . 1 . . C
H12A -.0765 .2437 -.4956 .235 Uiso calc R 1 . . H
H12B .0980 .2628 -.4852 .235 Uiso calc R 1 . . H
H12C .0012 .3103 -.3846 .235 Uiso calc R 1 . . H
C13 .1366(10) .1020(9) -.3919(7) .114(3) Uani d . 1 . . C
H13A .2342 .1268 -.4041 .171 Uiso calc R 1 . . H
H13B .0893 .0767 -.4745 .171 Uiso calc R 1 . . H
H13C .1483 .0536 -.3259 .171 Uiso calc R 1 . . H
C20 .4746(6) -.1275(4) .2457(6) .0559(13) Uani d . 1 . . C
H20 .5341 -.1088 .1748 .067 Uiso calc R 1 . . H
C21 .5321(5) -.0738(4) .3693(4) .0492(10) Uani d . 1 . . C
C22 .6699(7) -.0306(5) .3788(8) .087(2) Uani d . 1 . . C
H22 .7252 -.0324 .3067 .105 Uiso calc R 1 . . H
C23 .7297(10) .0166(8) .4953(13) .128(4) Uani d . 1 . . C
H23 .8234 .0460 .4993 .154 Uiso calc R 1 . . H
C24 .6527(14) .0194(10) .6001(11) .144(5) Uani d . 1 . . C
H24 .6934 .0500 .6773 .173 Uiso calc R 1 . . H
C25 .5185(12) -.0212(8) .5945(7) .112(4) Uani d . 1 . . C
H25 .4649 -.0178 .6676 .135 Uiso calc R 1 . . H
C26 .4553(7) -.0696(6) .4800(6) .083(2) Uani d . 1 . . C
H26 .3617 -.0988 .4787 .100 Uiso calc R 1 . . H
C27 .4963(12) -.2332(5) .2690(9) .113(3) Uani d . 1 . . C
H27A .6021 -.2467 .2907 .170 Uiso calc R 1 . . H
H27B .4574 -.2664 .1897 .170 Uiso calc R 1 . . H
H27C .4427 -.2524 .3411 .170 Uiso calc R 1 . . H

loop_
_atom_site_aniso_label
_atom_site_aniso_U_11
_atom_site_aniso_U_22
_atom_site_aniso_U_33
_atom_site_aniso_U_12
_atom_site_aniso_U_13
_atom_site_aniso_U_23
Co1 .0378(2) .0401(2) .0339(2) .0007(3) .00110(15) .0006(3)
O1 .073(2) .068(3) .068(3) .0005(19) .0250(19) -.023(2)
O2 .0573(17) .085(2) .071(2) .000(3) .0286(15) -.004(4)
O3 .083(2) .079(3) .0441(19) .008(2) .0120(17) -.0153(19)
O4 .0540(16) .073(2) .077(2) .005(3) .0276(15) -.003(3)
O5 .098(3) .076(3) .097(3) .041(3) -.005(3) -.002(3)
N1 .045(2) .045(2) .044(2) .0074(18) .0025(17) -.0048(17)
N2 .0421(18) .058(2) .048(2) .0009(16) .0082(16) .0021(17)
N3 .063(3) .052(2) .036(2) .003(2) .0026(19) .0016(19)
N4 .0427(18) .052(2) .053(2) .0022(16) .0055(16) .0074(18)
N5 .081(3) .117(5) .044(2) .009(3) .005(2) .018(3)
N6 .058(3) .057(3) .068(3) -.013(2) -.015(2) .026(3)
C1 .051(3) .040(2) .061(3) .003(2) -.007(2) -.002(2)
C2 .043(2) .046(2) .063(3) -.0010(19) -.003(2) .007(2)
C3 .071(4) .047(3) .051(3) -.003(3) -.015(3) -.003(2)
C4 .052(2) .046(3) .068(3) -.010(2) -.006(2) .006(2)
C5 .080(4) .065(4) .094(5) -.004(3) -.017(4) -.036(4)
C6 .041(3) .077(4) .130(6) -.009(3) .003(3) -.004(4)
C7 .116(6) .077(5) .084(5) -.017(4) -.017(4) -.033(4)
C8 .058(3) .074(4) .117(6) -.024(3) .001(3) .007(4)
C9 .060(3) .046(3) .050(3) .000(2) -.007(2) .004(2)
C10 .051(2) .064(3) .058(3) .012(2) .002(2) .014(3)
C11 .055(3) .059(3) .052(3) .010(2) -.009(2) .001(2)
C12 .149(9) .198(12) .113(7) -.039(9) -.029(6) .103(8)
C13 .111(6) .172(10) .061(4) .018(6) .015(4) -.027(5)
C20 .059(3) .053(3) .053(3) .008(2) -.007(2) .002(2)
C21 .050(2) .052(2) .044(2) .009(2) -.0034(18) .006(2)
C22 .056(3) .103(6) .099(5) -.008(3) -.005(3) -.004(4)
C23 .092(5) .117(9) .160(9) -.015(6) -.052(6) -.021(8)
C24 .140(9) .171(13) .105(7) .039(9) -.049(6) -.053(9)
C25 .144(8) .140(10) .051(3) .044(7) .004(4) -.009(4)
C26 .076(4) .116(6) .059(3) .004(4) .017(3) .008(4)
C27 .141(8) .059(4) .122(7) .017(4) -.055(6) -.018(5)

loop_
_atom_type_symbol
_atom_type_description
_atom_type_scat_dispersion_real
_atom_type_scat_dispersion_imag
_atom_type_scat_source
C C .0033 .0016 'International Tables Vol C Tables 4.2.6.8 and 6.1.1.4'
H H .0000 .0000 'International Tables Vol C Tables 4.2.6.8 and 6.1.1.4'
N N .0061 .0033 'International Tables Vol C Tables 4.2.6.8 and 6.1.1.4'
Cl Cl .1484 .1585 'International Tables Vol C Tables 4.2.6.8 and 6.1.1.4'
Fe Fe .3463 .8444 'International Tables Vol C Tables 4.2.6.8 and 6.1.1.4'

loop_
_geom_angle_atom_site_label_1
_geom_angle_atom_site_label_2
_geom_angle_atom_site_label_3
_geom_angle
N2 Co1 N1 81.4(2)
N2 Co1 N4 177.3(2)
N1 Co1 N4 98.7(2)
N2 Co1 N3 98.6(2)
N1 Co1 N3 178.9(2)
N4 Co1 N3 81.3(2)
N2 Co1 C9 91.1(2)
N1 Co1 C9 89.1(2)
N4 Co1 C9 86.3(2)
N3 Co1 C9 89.8(3)
N2 Co1 N6 86.8(2)
N1 Co1 N6 90.6(2)
N4 Co1 N6 95.9(2)
N3 Co1 N6 90.5(2)
C9 Co1 N6 177.8(3)
N1 O1 H01 98.1
N2 O2 H03 97.6
N3 O3 H03 98.6
N4 O4 H01 97.6
C1 N1 O1 120.2(5)
C1 N1 Co1 117.1(4)
O1 N1 Co1 122.7(4)
C2 N2 O2 119.8(4)
C2 N2 Co1 117.1(3)
O2 N2 Co1 123.1(3)
C3 N3 O3 121.4(5)
C3 N3 Co1 116.5(4)
O3 N3 Co1 122.1(4)
C4 N4 O4 120.1(4)
C4 N4 Co1 116.9(4)
O4 N4 Co1 122.9(3)
C11 N5 C12 119.7(8)
C11 N5 C13 123.9(7)
C12 N5 C13 116.3(7)
C20 N6 Co1 123.8(4)
C20 N6 H06A 106.4
Co1 N6 H06A 106.4
C20 N6 H06B 106.4
Co1 N6 H06B 106.4
H06A N6 H06B 106.5
N1 C1 C2 112.4(5)
N1 C1 C5 124.1(6)
C2 C1 C5 123.4(5)
N2 C2 C1 112.1(4)
N2 C2 C6 123.7(5)
C1 C2 C6 124.2(5)
N3 C3 C4 113.1(5)
N3 C3 C7 123.5(6)
C4 C3 C7 123.4(6)
N4 C4 C3 112.1(4)
N4 C4 C8 123.3(6)
C3 C4 C8 124.6(5)
C1 C5 H5A 109.5
C1 C5 H5B 109.5
H5A C5 H5B 109.5
C1 C5 H5C 109.5
H5A C5 H5C 109.5
H5B C5 H5C 109.5
C2 C6 H6A 109.5
C2 C6 H6B 109.5
H6A C6 H6B 109.5
C2 C6 H6C 109.5
H6A C6 H6C 109.5
H6B C6 H6C 109.5
C3 C7 H7A 109.5
C3 C7 H7B 109.5
H7A C7 H7B 109.5
C3 C7 H7C 109.5
H7A C7 H7C 109.5
H7B C7 H7C 109.5
C4 C8 H8A 109.5
C4 C8 H8B 109.5
H8A C8 H8B 109.5
C4 C8 H8C 109.5
H8A C8 H8C 109.5
H8B C8 H8C 109.5
C10 C9 Co1 121.3(4)
C10 C9 H9A 107.0
Co1 C9 H9A 107.0
C10 C9 H9B 107.0
Co1 C9 H9B 107.0
H9A C9 H9B 106.7
C9 C10 C11 112.1(5)
C9 C10 H10A 109.2
C11 C10 H10A 109.2
C9 C10 H10B 109.2
C11 C10 H10B 109.2
H10A C10 H10B 107.9
O5 C11 N5 122.3(6)
O5 C11 C10 118.1(5)
N5 C11 C10 119.6(5)
N5 C12 H12A 109.5
N5 C12 H12B 109.5
H12A C12 H12B 109.5
N5 C12 H12C 109.5
H12A C12 H12C 109.5
H12B C12 H12C 109.5
N5 C13 H13A 109.5
N5 C13 H13B 109.5
H13A C13 H13B 109.5
N5 C13 H13C 109.5
H13A C13 H13C 109.5
H13B C13 H13C 109.5
C21 C20 N6 111.3(5)
C21 C20 C27 110.5(5)
N6 C20 C27 110.4(6)
C21 C20 H20 108.2
N6 C20 H20 108.2
C27 C20 H20 108.2
C22 C21 C26 116.9(6)
C22 C21 C20 120.0(5)
C26 C21 C20 123.1(5)
C21 C22 C23 121.3(8)
C21 C22 H22 119.3
C23 C22 H22 119.3
C24 C23 C22 120.2(9)
C24 C23 H23 119.9
C22 C23 H23 119.9
C25 C24 C23 120.2(9)
C25 C24 H24 119.9
C23 C24 H24 119.9
C24 C25 C26 121.2(8)
C24 C25 H25 119.4
C26 C25 H25 119.4
C21 C26 C25 120.1(7)
C21 C26 H26 119.9
C25 C26 H26 119.9
C20 C27 H27A 109.5
C20 C27 H27B 109.5
H27A C27 H27B 109.5
C20 C27 H27C 109.5
H27A C27 H27C 109.5
H27B C27 H27C 109.5

loop_
_geom_bond_atom_site_label_1
_geom_bond_atom_site_label_2
_geom_bond_site_symmetry_2
_geom_bond_distance
_geom_bond_publ_flag
Co1 N2 . 1.871(4) yes
Co1 N1 . 1.876(5) yes
Co1 N4 . 1.878(4) yes
Co1 N3 . 1.891(5) yes
Co1 C9 . 2.008(6) yes
Co1 N6 . 2.065(5) yes
O1 N1 . 1.348(6) ?
O1 H01 . 1.014 ?
O2 N2 . 1.352(5) ?
O2 H03 . 1.474 ?
O3 N3 . 1.342(6) ?
O3 H03 . 1.001 ?
O4 N4 . 1.352(5) ?
O4 H01 . 1.462 ?
O5 C11 . 1.220(7) ?
N1 C1 . 1.286(7) ?
N2 C2 . 1.295(6) ?
N3 C3 . 1.290(8) ?
N4 C4 . 1.305(7) ?
N5 C11 . 1.328(8) ?
N5 C12 . 1.425(11) ?
N5 C13 . 1.470(11) ?
N6 C20 . 1.504(7) ?
N6 H06A . .900 ?
N6 H06B . .900 ?
C1 C2 . 1.467(8) ?
C1 C5 . 1.481(8) ?
C2 C6 . 1.506(7) ?
C3 C4 . 1.456(9) ?
C3 C7 . 1.507(8) ?
C4 C8 . 1.497(7) ?
C5 H5A . .960 ?
C5 H5B . .960 ?
C5 H5C . .960 ?
C6 H6A . .960 ?
C6 H6B . .960 ?
C6 H6C . .960 ?
C7 H7A . .960 ?
C7 H7B . .960 ?
C7 H7C . .960 ?
C8 H8A . .960 ?
C8 H8B . .960 ?
C8 H8C . .960 ?
C9 C10 . 1.503(7) ?
C9 H9A . .970 ?
C9 H9B . .970 ?
C10 C11 . 1.505(8) ?
C10 H10A . .970 ?
C10 H10B . .970 ?
C12 H12A . .960 ?
C12 H12B . .960 ?
C12 H12C . .960 ?
C13 H13A . .960 ?
C13 H13B . .960 ?
C13 H13C . .960 ?
C20 C21 . 1.503(7) ?
C20 C27 . 1.539(9) ?
C20 H20 . .980 ?
C21 C22 . 1.366(8) ?
C21 C26 . 1.385(8) ?
C22 C23 . 1.406(13) ?
C22 H22 . .930 ?
C23 C24 . 1.333(15) ?
C23 H23 . .930 ?
C24 C25 . 1.323(15) ?
C24 H24 . .930 ?
C25 C26 . 1.407(11) ?
C25 H25 . .930 ?
C26 H26 . .930 ?
C27 H27A . .960 ?
C27 H27B . .960 ?
C27 H27C . .960 ?

loop_
_geom_hbond_atom_site_label_D
_geom_hbond_atom_site_label_H
_geom_hbond_atom_site_label_A
_geom_hbond_site_symmetry_A
_geom_hbond_distance_DH
_geom_hbond_distance_HA
_geom_hbond_distance_DA
_geom_hbond_angle_DHA
O1 H01 O4 . 1.01 1.46 2.476(6) 180
O3 H03 O2 . 1.00 1.47 2.475(7) 180
N6 H06B O5 2_545 .90 2.17 2.919(7) 141

loop_
_geom_torsion_atom_site_label_1
_geom_torsion_atom_site_label_2
_geom_torsion_atom_site_label_3
_geom_torsion_atom_site_label_4
_geom_torsion
_geom_torsion_publ_flag
N2 Co1 N1 C1 .6(4) ?
N4 Co1 N1 C1 -176.7(4) ?
C9 Co1 N1 C1 -90.6(5) ?
N6 Co1 N1 C1 87.3(4) ?
N2 Co1 N1 O1 177.6(4) ?
N4 Co1 N1 O1 .3(4) ?
C9 Co1 N1 O1 86.4(4) ?
N6 Co1 N1 O1 -95.7(4) ?
N1 Co1 N2 C2 .1(4) ?
N3 Co1 N2 C2 179.0(4) ?
C9 Co1 N2 C2 89.0(4) ?
N6 Co1 N2 C2 -91.0(4) ?
N1 Co1 N2 O2 178.7(5) ?
N3 Co1 N2 O2 -2.4(5) ?
C9 Co1 N2 O2 -92.4(5) ?
N6 Co1 N2 O2 87.6(5) ?
N2 Co1 N3 C3 -175.7(4) ?
N4 Co1 N3 C3 1.6(4) ?
C9 Co1 N3 C3 -84.7(4) ?
N6 Co1 N3 C3 97.4(5) ?
N2 Co1 N3 O3 3.5(4) ?
N4 Co1 N3 O3 -179.2(4) ?
C9 Co1 N3 O3 94.6(5) ?
N6 Co1 N3 O3 -83.3(4) ?
N1 Co1 N4 C4 176.7(4) ?
N3 Co1 N4 C4 -2.2(4) ?
C9 Co1 N4 C4 88.2(4) ?
N6 Co1 N4 C4 -91.8(4) ?
N1 Co1 N4 O4 .1(4) ?
N3 Co1 N4 O4 -178.8(4) ?
C9 Co1 N4 O4 -88.4(4) ?
N6 Co1 N4 O4 91.6(4) ?
N2 Co1 N6 C20 -178.3(5) ?
N1 Co1 N6 C20 100.4(5) ?
N4 Co1 N6 C20 1.6(5) ?
N3 Co1 N6 C20 -79.6(5) ?
O1 N1 C1 C2 -178.2(4) ?
Co1 N1 C1 C2 -1.2(6) ?
O1 N1 C1 C5 -.4(8) ?
Co1 N1 C1 C5 176.6(5) ?
O2 N2 C2 C1 -179.3(5) ?
Co1 N2 C2 C1 -.7(5) ?
O2 N2 C2 C6 1.3(8) ?
Co1 N2 C2 C6 179.9(5) ?
N1 C1 C2 N2 1.2(7) ?
C5 C1 C2 N2 -176.6(5) ?
N1 C1 C2 C6 -179.5(5) ?
C5 C1 C2 C6 2.7(9) ?
Co1 N3 C3 C4 -.8(6) ?
O3 N3 C3 C7 1.2(9) ?
Co1 N3 C3 C7 -179.5(5) ?
O4 N4 C4 C3 179.0(4) ?
Co1 N4 C4 C3 2.3(6) ?
O4 N4 C4 C8 .7(8) ?
Co1 N4 C4 C8 -176.1(4) ?
N3 C3 C4 N4 -.9(7) ?
C7 C3 C4 N4 177.8(5) ?
N3 C3 C4 C8 177.4(5) ?
C7 C3 C4 C8 -3.9(9) ?
N2 Co1 C9 C10 -28.3(5) ?
N1 Co1 C9 C10 53.1(5) ?
N4 Co1 C9 C10 151.8(5) ?
N3 Co1 C9 C10 -126.9(5) ?
Co1 C9 C10 C11 -177.4(4) yes
C12 N5 C11 O5 -.4(10) ?
C13 N5 C11 O5 -178.3(7) ?
C12 N5 C11 C10 -179.1(6) ?
C13 N5 C11 C10 3.0(10) ?
C9 C10 C11 O5 -100.0(7) yes
C9 C10 C11 N5 78.8(7) yes
Co1 N6 C20 C21 91.0(6) ?
Co1 N6 C20 C27 -145.9(6) ?
N6 C20 C21 C22 -135.3(6) ?
C27 C20 C21 C22 101.7(8) ?
N6 C20 C21 C26 48.4(7) ?
C27 C20 C21 C26 -74.7(8) ?
C26 C21 C22 C23 -.6(11) ?
C20 C21 C22 C23 -177.2(7) ?
C21 C22 C23 C24 .6(16) ?
C22 C23 C24 C25 -1(2) ?
C23 C24 C25 C26 1.3(19) ?
C22 C21 C26 C25 .9(10) ?
C20 C21 C26 C25 177.4(6) ?
C24 C25 C26 C21 -1.3(14) ?
C9 C10 C11 N5 78.8(7) yes
